data_4332291
loop_
_publ_author_name
'Ellis, Bobby D.'
'Macdonald, Charles L. B.'

_publ_section_title
;
 Phosphorus(I) Iodide:&#x00A0; A Versatile Metathesis Reagent for the
 Synthesis of Low Oxidation State Phosphorus Compounds
;
_journal_issue 17
_journal_name_full 'Inorganic Chemistry'
_journal_page_first 6864
_journal_page_last 6874
_journal_paper_doi 10.1021/ic060186o
_journal_volume 45
_journal_year 2006
_chemical_formula_moiety 'C27 H26 P3 1+, C24 H20 B 1-'
_chemical_formula_sum 'C51 H46 B P3'
_chemical_formula_weight 762.60
_chemical_melting_point 168.5(5)
_chemical_name_systematic
;
?
;
_space_group_IT_number 14
_symmetry_cell_setting monoclinic
_symmetry_space_group_name_Hall '-P 2ybc'
_symmetry_space_group_name_H-M 'P 1 21/c 1'
_atom_sites_solution_hydrogens geom
_atom_sites_solution_primary direct
_atom_sites_solution_secondary difmap
_audit_creation_method SHELXL-97
_cell_angle_alpha 90.00
_cell_angle_beta 114.957(10)
_cell_angle_gamma 90.00
_cell_formula_units_Z 4
_cell_length_a 12.244(3)
_cell_length_b 17.883(3)
_cell_length_c 21.258(4)
_cell_measurement_reflns_used 3477
_cell_measurement_temperature 173(2)
_cell_measurement_theta_max 21.58
_cell_measurement_theta_min 2.16
_cell_volume 4220.0(15)
_computing_cell_refinement 'Bruker SMART'
_computing_data_collection 'Bruker SMART'
_computing_data_reduction 'Bruker SAINT'
_computing_molecular_graphics 'Bruker SHELXTL'
_computing_publication_material 'WinGX publication routines (Farrugia, 1999)'
_computing_structure_refinement 'SHELXL-97 (Sheldrick, 1997)'
_computing_structure_solution 'Bruker SHELXTL'
_diffrn_ambient_temperature 173(2)
_diffrn_measured_fraction_theta_full 1.000
_diffrn_measured_fraction_theta_max 1.000
_diffrn_measurement_device_type 'CCD area detector'
_diffrn_measurement_method 'phi and omega scans'
_diffrn_radiation_monochromator graphite
_diffrn_radiation_source 'fine-focus sealed tube'
_diffrn_radiation_type MoK\a
_diffrn_radiation_wavelength 0.71073
_diffrn_reflns_av_R_equivalents 0.1148
_diffrn_reflns_av_sigmaI/netI 0.1578
_diffrn_reflns_limit_h_max 14
_diffrn_reflns_limit_h_min -15
_diffrn_reflns_limit_k_max 23
_diffrn_reflns_limit_k_min -20
_diffrn_reflns_limit_l_max 27
_diffrn_reflns_limit_l_min -27
_diffrn_reflns_number 29565
_diffrn_reflns_theta_full 27.50
_diffrn_reflns_theta_max 27.50
_diffrn_reflns_theta_min 1.55
_exptl_absorpt_coefficient_mu 0.176
_exptl_absorpt_correction_T_max 0.949
_exptl_absorpt_correction_T_min 0.453
_exptl_absorpt_correction_type none
_exptl_crystal_colour colourless
_exptl_crystal_density_diffrn 1.200
_exptl_crystal_density_method 'not measured'
_exptl_crystal_description block
_exptl_crystal_F_000 1608
_exptl_crystal_size_max 0.50
_exptl_crystal_size_mid 0.50
_exptl_crystal_size_min 0.30
_refine_diff_density_max 0.263
_refine_diff_density_min -0.202
_refine_diff_density_rms 0.039
_refine_ls_extinction_method none
_refine_ls_goodness_of_fit_ref 0.962
_refine_ls_hydrogen_treatment constr
_refine_ls_matrix_type full
_refine_ls_number_parameters 496
_refine_ls_number_reflns 9692
_refine_ls_number_restraints 0
_refine_ls_restrained_S_all 0.962
_refine_ls_R_factor_all 0.2144
_refine_ls_R_factor_gt 0.0626
_refine_ls_shift/su_max 0.000
_refine_ls_shift/su_mean 0.000
_refine_ls_structure_factor_coef Fsqd
_refine_ls_weighting_details 'calc w=1/[\s^2^(Fo^2^)+(0.0437P)^2^+0.0000P] where P=(Fo^2^+2Fc^2^)/3'
_refine_ls_weighting_scheme calc
_refine_ls_wR_factor_gt 0.1008
_refine_ls_wR_factor_ref 0.1460
_reflns_number_gt 3384
_reflns_number_total 9692
_reflns_threshold_expression >2sigma(I)
_cod_data_source_file ic060186osup1.cif
_cod_data_source_block p21n
_cod_depositor_comments
;
The following automatic conversions were performed:

'_chemical_melting_point' value '168-169' was changed to '168.5(5)' -
the average value was taken and precision was estimated.

Automatic conversion script
Id: cif_fix_values 1891 2012-01-12 08:04:46Z andrius 
;
_cod_original_sg_symbol_H-M 'P 21/c'
_cod_database_code 4332291

loop_
_symmetry_equiv_pos_as_xyz
'x, y, z'
'-x, y+1/2, -z+1/2'
'-x, -y, -z'
'x, -y-1/2, z-1/2'

loop_
_atom_site_label
_atom_site_type_symbol
_atom_site_fract_x
_atom_site_fract_y
_atom_site_fract_z
_atom_site_U_iso_or_equiv
_atom_site_adp_type
_atom_site_occupancy
_atom_site_symmetry_multiplicity
_atom_site_calc_flag
_atom_site_refinement_flags
P1 P 0.36321(9) -0.25421(6) -0.16765(5) 0.0619(3) Uani 1 1 d .
P2 P 0.34226(10) -0.20173(6) -0.26162(5) 0.0656(3) Uani 1 1 d .
P3 P 0.27210(9) -0.29953(5) -0.32286(5) 0.0542(3) Uani 1 1 d .
C4 C 0.1652(3) -0.34985(19) -0.30094(17) 0.0568(10) Uani 1 1 d .
H4A H 0.0939 -0.3176 -0.3118 0.068 Uiso 1 1 calc R
H4B H 0.1382 -0.3945 -0.3312 0.068 Uiso 1 1 calc R
C5 C 0.2108(3) -0.3753(2) -0.22575(18) 0.0649(11) Uani 1 1 d .
H5A H 0.2858 -0.4045 -0.2133 0.078 Uiso 1 1 calc R
H5B H 0.1501 -0.4087 -0.2212 0.078 Uiso 1 1 calc R
C6 C 0.2358(3) -0.3105(2) -0.17499(18) 0.0660(11) Uani 1 1 d .
H6A H 0.2510 -0.3307 -0.1287 0.079 Uiso 1 1 calc R
H6B H 0.1634 -0.2783 -0.1903 0.079 Uiso 1 1 calc R
C11 C 0.3766(4) -0.1794(2) -0.10865(19) 0.0653(11) Uani 1 1 d .
C12 C 0.2858(4) -0.1267(3) -0.1261(2) 0.0865(13) Uani 1 1 d .
H12 H 0.2189 -0.1289 -0.1702 0.104 Uiso 1 1 calc R
C13 C 0.2917(5) -0.0708(3) -0.0796(3) 0.1030(16) Uani 1 1 d .
H13 H 0.2283 -0.0352 -0.0917 0.124 Uiso 1 1 calc R
C14 C 0.3888(6) -0.0665(3) -0.0163(3) 0.1035(18) Uani 1 1 d .
H14 H 0.3935 -0.0279 0.0155 0.124 Uiso 1 1 calc R
C15 C 0.4780(6) -0.1182(3) 0.0006(3) 0.1108(18) Uani 1 1 d .
H15 H 0.5450 -0.1158 0.0447 0.133 Uiso 1 1 calc R
C16 C 0.4726(4) -0.1736(2) -0.0451(2) 0.0873(14) Uani 1 1 d .
H16 H 0.5366 -0.2087 -0.0325 0.105 Uiso 1 1 calc R
C21 C 0.4954(4) -0.3112(2) -0.12627(18) 0.0622(10) Uani 1 1 d .
C22 C 0.5051(4) -0.3623(2) -0.0752(2) 0.0821(13) Uani 1 1 d .
H22 H 0.4385 -0.3703 -0.0641 0.098 Uiso 1 1 calc R
C23 C 0.6095(5) -0.4011(2) -0.0406(2) 0.0918(15) Uani 1 1 d .
H23 H 0.6147 -0.4363 -0.0059 0.110 Uiso 1 1 calc R
C24 C 0.7048(5) -0.3902(3) -0.0552(3) 0.1076(17) Uani 1 1 d .
H24 H 0.7779 -0.4164 -0.0301 0.129 Uiso 1 1 calc R
C25 C 0.6964(4) -0.3411(3) -0.1064(3) 0.1204(19) Uani 1 1 d .
H25 H 0.7629 -0.3343 -0.1177 0.144 Uiso 1 1 calc R
C26 C 0.5915(4) -0.3016(3) -0.1416(2) 0.0936(14) Uani 1 1 d .
H26 H 0.5864 -0.2674 -0.1769 0.112 Uiso 1 1 calc R
C31 C 0.3839(3) -0.3650(2) -0.32215(17) 0.0606(10) Uani 1 1 d .
C32 C 0.4934(4) -0.3378(3) -0.31502(19) 0.0811(13) Uani 1 1 d .
H32 H 0.5072 -0.2854 -0.3119 0.097 Uiso 1 1 calc R
C33 C 0.5833(5) -0.3856(4) -0.3123(3) 0.1088(17) Uani 1 1 d .
H33 H 0.6583 -0.3661 -0.3081 0.131 Uiso 1 1 calc R
C34 C 0.5647(6) -0.4609(4) -0.3158(3) 0.116(2) Uani 1 1 d .
H34 H 0.6279 -0.4938 -0.3126 0.139 Uiso 1 1 calc R
C35 C 0.4568(5) -0.4894(3) -0.3240(2) 0.1055(17) Uani 1 1 d .
H35 H 0.4441 -0.5419 -0.3272 0.127 Uiso 1 1 calc R
C36 C 0.3654(4) -0.4416(2) -0.3275(2) 0.0821(13) Uani 1 1 d .
H36 H 0.2896 -0.4614 -0.3337 0.099 Uiso 1 1 calc R
C41 C 0.1869(3) -0.26792(19) -0.41029(17) 0.0507(9) Uani 1 1 d .
C42 C 0.1942(3) -0.3007(2) -0.4665(2) 0.0706(11) Uani 1 1 d .
H42 H 0.2484 -0.3411 -0.4597 0.085 Uiso 1 1 calc R
C43 C 0.1240(4) -0.2760(2) -0.5329(2) 0.0833(13) Uani 1 1 d .
H43 H 0.1292 -0.2996 -0.5716 0.100 Uiso 1 1 calc R
C44 C 0.0471(4) -0.2176(2) -0.5426(2) 0.0841(13) Uani 1 1 d .
H44 H -0.0007 -0.2002 -0.5882 0.101 Uiso 1 1 calc R
C45 C 0.0380(4) -0.1839(2) -0.4879(2) 0.0932(15) Uani 1 1 d .
H45 H -0.0155 -0.1431 -0.4951 0.112 Uiso 1 1 calc R
C46 C 0.1071(4) -0.2095(2) -0.42165(19) 0.0770(12) Uani 1 1 d .
H46 H 0.0997 -0.1865 -0.3833 0.092 Uiso 1 1 calc R
C51 C -0.1619(4) -0.11445(19) -0.21690(18) 0.0593(10) Uani 1 1 d .
C52 C -0.2219(4) -0.1464(2) -0.1803(2) 0.0825(13) Uani 1 1 d .
H52 H -0.2845 -0.1813 -0.2036 0.099 Uiso 1 1 calc R
C53 C -0.1943(5) -0.1294(3) -0.1114(2) 0.0969(15) Uani 1 1 d .
H53 H -0.2376 -0.1527 -0.0887 0.116 Uiso 1 1 calc R
C54 C -0.1051(5) -0.0794(3) -0.0763(2) 0.0951(15) Uani 1 1 d .
H54 H -0.0854 -0.0677 -0.0291 0.114 Uiso 1 1 calc R
C55 C -0.0441(4) -0.0463(2) -0.1103(2) 0.0823(13) Uani 1 1 d .
H55 H 0.0178 -0.0111 -0.0866 0.099 Uiso 1 1 calc R
C56 C -0.0721(4) -0.0638(2) -0.1786(2) 0.0688(11) Uani 1 1 d .
H56 H -0.0280 -0.0401 -0.2006 0.083 Uiso 1 1 calc R
C61 C -0.1341(4) -0.08018(19) -0.33260(17) 0.0537(10) Uani 1 1 d .
C62 C -0.0124(4) -0.0891(2) -0.31690(19) 0.0696(11) Uani 1 1 d .
H62 H 0.0299 -0.1286 -0.2864 0.083 Uiso 1 1 calc R
C63 C 0.0507(4) -0.0443(3) -0.3430(2) 0.0829(13) Uani 1 1 d .
H63 H 0.1344 -0.0521 -0.3293 0.099 Uiso 1 1 calc R
C64 C -0.0084(5) 0.0114(2) -0.3886(2) 0.0814(14) Uani 1 1 d .
H64 H 0.0334 0.0418 -0.4079 0.098 Uiso 1 1 calc R
C65 C -0.1287(5) 0.0230(2) -0.40637(19) 0.0745(13) Uani 1 1 d .
H65 H -0.1700 0.0618 -0.4379 0.089 Uiso 1 1 calc R
C66 C -0.1910(4) -0.0219(2) -0.37856(17) 0.0616(10) Uani 1 1 d .
H66 H -0.2740 -0.0125 -0.3912 0.074 Uiso 1 1 calc R
C71 C -0.1642(3) -0.22204(19) -0.30794(19) 0.0585(10) Uani 1 1 d .
C72 C -0.1770(3) -0.2486(2) -0.3720(2) 0.0739(12) Uani 1 1 d .
H72 H -0.2000 -0.2142 -0.4095 0.089 Uiso 1 1 calc R
C73 C -0.1579(4) -0.3223(3) -0.3842(3) 0.0890(14) Uani 1 1 d .
H73 H -0.1694 -0.3378 -0.4293 0.107 Uiso 1 1 calc R
C74 C -0.1225(4) -0.3730(3) -0.3310(4) 0.1015(18) Uani 1 1 d .
H74 H -0.1117 -0.4241 -0.3392 0.122 Uiso 1 1 calc R
C75 C -0.1029(4) -0.3496(3) -0.2667(3) 0.0938(16) Uani 1 1 d .
H75 H -0.0743 -0.3839 -0.2290 0.113 Uiso 1 1 calc R
C76 C -0.1246(3) -0.2753(2) -0.2553(2) 0.0749(12) Uani 1 1 d .
H76 H -0.1117 -0.2605 -0.2098 0.090 Uiso 1 1 calc R
C81 C -0.3484(4) -0.1269(2) -0.33895(18) 0.0566(10) Uani 1 1 d .
C82 C -0.4273(4) -0.1739(2) -0.38922(19) 0.0678(11) Uani 1 1 d .
H82 H -0.3951 -0.2161 -0.4027 0.081 Uiso 1 1 calc R
C83 C -0.5509(5) -0.1629(3) -0.4210(2) 0.0876(14) Uani 1 1 d .
H83 H -0.6003 -0.1969 -0.4556 0.105 Uiso 1 1 calc R
C84 C -0.6021(5) -0.1040(3) -0.4032(3) 0.0912(15) Uani 1 1 d .
H84 H -0.6868 -0.0963 -0.4248 0.109 Uiso 1 1 calc R
C85 C -0.5278(5) -0.0556(3) -0.3529(3) 0.0964(15) Uani 1 1 d .
H85 H -0.5610 -0.0140 -0.3393 0.116 Uiso 1 1 calc R
C86 C -0.4055(4) -0.0677(2) -0.3225(2) 0.0782(12) Uani 1 1 d .
H86 H -0.3567 -0.0333 -0.2880 0.094 Uiso 1 1 calc R
B1 B -0.2023(4) -0.1358(2) -0.2987(2) 0.0552(12) Uani 1 1 d .

loop_
_atom_site_aniso_label
_atom_site_aniso_U_11
_atom_site_aniso_U_22
_atom_site_aniso_U_33
_atom_site_aniso_U_23
_atom_site_aniso_U_13
_atom_site_aniso_U_12
P1 0.0622(7) 0.0650(7) 0.0512(6) 0.0112(5) 0.0168(5) -0.0078(6)
P2 0.0706(8) 0.0640(7) 0.0519(6) 0.0141(5) 0.0156(5) -0.0120(6)
P3 0.0442(6) 0.0601(6) 0.0550(6) 0.0108(5) 0.0176(5) -0.0015(5)
C4 0.043(2) 0.062(2) 0.064(3) 0.001(2) 0.022(2) -0.0033(19)
C5 0.061(3) 0.064(3) 0.072(3) 0.010(2) 0.031(2) -0.011(2)
C6 0.068(3) 0.075(3) 0.057(2) 0.017(2) 0.028(2) -0.003(2)
C11 0.073(3) 0.064(3) 0.049(3) 0.006(2) 0.017(2) -0.010(2)
C12 0.097(4) 0.081(3) 0.074(3) 0.002(3) 0.028(3) 0.002(3)
C13 0.120(5) 0.081(4) 0.118(5) -0.001(4) 0.060(4) 0.005(3)
C14 0.149(6) 0.082(4) 0.097(4) -0.024(3) 0.069(4) -0.038(4)
C15 0.135(5) 0.091(4) 0.081(4) -0.015(3) 0.021(4) -0.026(4)
C16 0.109(4) 0.069(3) 0.064(3) -0.003(3) 0.017(3) -0.010(3)
C21 0.061(3) 0.065(3) 0.050(2) 0.009(2) 0.013(2) -0.004(2)
C22 0.083(4) 0.087(3) 0.067(3) 0.021(3) 0.023(3) 0.004(3)
C23 0.091(4) 0.084(3) 0.074(3) 0.022(3) 0.009(3) 0.000(3)
C24 0.070(4) 0.110(4) 0.103(4) 0.029(3) -0.001(3) 0.006(3)
C25 0.058(4) 0.170(5) 0.114(4) 0.047(4) 0.018(3) 0.004(4)
C26 0.057(3) 0.118(4) 0.088(3) 0.044(3) 0.013(3) -0.005(3)
C31 0.043(3) 0.072(3) 0.064(3) 0.019(2) 0.020(2) 0.004(2)
C32 0.060(3) 0.101(3) 0.085(3) 0.014(3) 0.033(3) 0.007(3)
C33 0.062(4) 0.163(6) 0.108(4) 0.018(4) 0.041(3) 0.021(4)
C34 0.095(5) 0.154(6) 0.114(4) 0.040(4) 0.059(4) 0.069(5)
C35 0.111(5) 0.092(4) 0.136(4) 0.034(3) 0.074(4) 0.044(4)
C36 0.076(4) 0.072(3) 0.112(4) 0.023(3) 0.053(3) 0.012(3)
C41 0.044(2) 0.055(2) 0.051(2) -0.0022(19) 0.0178(19) -0.0018(19)
C42 0.074(3) 0.069(3) 0.063(3) 0.002(2) 0.023(2) 0.013(2)
C43 0.096(4) 0.092(3) 0.056(3) -0.008(3) 0.027(3) 0.009(3)
C44 0.093(4) 0.085(3) 0.050(3) 0.001(3) 0.007(2) 0.004(3)
C45 0.100(4) 0.093(3) 0.060(3) 0.007(3) 0.008(3) 0.040(3)
C46 0.084(3) 0.088(3) 0.052(3) -0.002(2) 0.021(2) 0.024(3)
C51 0.074(3) 0.050(2) 0.050(2) 0.001(2) 0.023(2) -0.009(2)
C52 0.103(4) 0.087(3) 0.062(3) -0.005(2) 0.039(3) -0.031(3)
C53 0.117(4) 0.115(4) 0.068(3) 0.000(3) 0.048(3) -0.019(3)
C54 0.121(5) 0.105(4) 0.056(3) -0.010(3) 0.035(3) -0.007(3)
C55 0.090(4) 0.080(3) 0.064(3) -0.022(3) 0.021(3) -0.018(3)
C56 0.083(3) 0.064(3) 0.055(3) -0.011(2) 0.025(2) -0.009(2)
C61 0.068(3) 0.044(2) 0.044(2) -0.0092(18) 0.019(2) -0.007(2)
C62 0.082(4) 0.057(3) 0.071(3) 0.003(2) 0.034(3) -0.006(2)
C63 0.092(4) 0.067(3) 0.103(4) -0.009(3) 0.054(3) -0.006(3)
C64 0.112(4) 0.065(3) 0.092(4) -0.012(3) 0.067(3) -0.023(3)
C65 0.114(4) 0.050(3) 0.059(3) 0.006(2) 0.037(3) -0.008(3)
C66 0.079(3) 0.054(2) 0.050(2) -0.007(2) 0.026(2) -0.011(2)
C71 0.056(3) 0.052(2) 0.056(2) 0.002(2) 0.013(2) -0.0071(19)
C72 0.077(3) 0.058(3) 0.079(3) -0.009(2) 0.026(2) 0.001(2)
C73 0.067(3) 0.075(3) 0.120(4) -0.025(3) 0.035(3) 0.001(3)
C74 0.062(4) 0.052(3) 0.187(6) -0.016(4) 0.048(4) -0.006(3)
C75 0.054(3) 0.058(4) 0.159(5) 0.037(3) 0.034(3) 0.007(2)
C76 0.067(3) 0.065(3) 0.080(3) 0.016(2) 0.018(2) 0.001(2)
C81 0.071(3) 0.044(2) 0.051(2) 0.0022(19) 0.023(2) -0.008(2)
C82 0.070(3) 0.062(3) 0.063(3) -0.002(2) 0.020(2) -0.011(2)
C83 0.078(4) 0.098(4) 0.070(3) 0.003(3) 0.015(3) -0.028(3)
C84 0.071(4) 0.110(4) 0.094(4) 0.038(3) 0.036(3) 0.014(3)
C85 0.094(5) 0.090(4) 0.105(4) 0.006(3) 0.042(3) 0.017(3)
C86 0.074(4) 0.066(3) 0.084(3) -0.004(2) 0.024(3) 0.002(3)
B1 0.064(3) 0.049(3) 0.046(3) 0.000(2) 0.017(2) -0.010(2)

loop_
_atom_type_symbol
_atom_type_description
_atom_type_scat_dispersion_real
_atom_type_scat_dispersion_imag
_atom_type_scat_source
C C 0.0030 0.0020 'International Tables Vol C Tables 4.2.6.8 and 6.1.1.4'
H H 0.0000 0.0000 'International Tables Vol C Tables 4.2.6.8 and 6.1.1.4'
B B 0.0010 0.0010 'International Tables Vol C Tables 4.2.6.8 and 6.1.1.4'
P P 0.1020 0.0940 'International Tables Vol C Tables 4.2.6.8 and 6.1.1.4'

loop_
_geom_angle_atom_site_label_1
_geom_angle_atom_site_label_2
_geom_angle_atom_site_label_3
_geom_angle
C11 P1 C21 106.42(19)
C11 P1 C6 107.28(18)
C21 P1 C6 107.02(18)
C11 P1 P2 105.52(13)
C21 P1 P2 115.95(14)
C6 P1 P2 114.08(12)
P1 P2 P3 93.98(5)
C41 P3 C31 108.75(16)
C41 P3 C4 104.87(16)
C31 P3 C4 107.82(17)
C41 P3 P2 106.38(12)
C31 P3 P2 114.84(14)
C4 P3 P2 113.62(12)
C5 C4 P3 115.8(2)
C5 C4 H4A 108.3
P3 C4 H4A 108.3
C5 C4 H4B 108.3
P3 C4 H4B 108.3
H4A C4 H4B 107.4
C4 C5 C6 113.1(3)
C4 C5 H5A 109.0
C6 C5 H5A 109.0
C4 C5 H5B 109.0
C6 C5 H5B 109.0
H5A C5 H5B 107.8
C5 C6 P1 113.2(2)
C5 C6 H6A 108.9
P1 C6 H6A 108.9
C5 C6 H6B 108.9
P1 C6 H6B 108.9
H6A C6 H6B 107.8
C16 C11 C12 118.1(4)
C16 C11 P1 122.2(4)
C12 C11 P1 119.7(3)
C11 C12 C13 120.4(4)
C11 C12 H12 119.8
C13 C12 H12 119.8
C14 C13 C12 120.2(5)
C14 C13 H13 119.9
C12 C13 H13 119.9
C15 C14 C13 119.3(5)
C15 C14 H14 120.4
C13 C14 H14 120.4
C14 C15 C16 120.8(5)
C14 C15 H15 119.6
C16 C15 H15 119.6
C11 C16 C15 121.2(5)
C11 C16 H16 119.4
C15 C16 H16 119.4
C26 C21 C22 118.4(4)
C26 C21 P1 120.3(3)
C22 C21 P1 121.2(3)
C23 C22 C21 120.5(4)
C23 C22 H22 119.7
C21 C22 H22 119.7
C24 C23 C22 120.6(5)
C24 C23 H23 119.7
C22 C23 H23 119.7
C23 C24 C25 119.7(5)
C23 C24 H24 120.1
C25 C24 H24 120.1
C24 C25 C26 120.1(5)
C24 C25 H25 119.9
C26 C25 H25 119.9
C21 C26 C25 120.6(4)
C21 C26 H26 119.7
C25 C26 H26 119.7
C32 C31 C36 118.5(4)
C32 C31 P3 118.4(3)
C36 C31 P3 123.1(3)
C31 C32 C33 120.8(5)
C31 C32 H32 119.6
C33 C32 H32 119.6
C34 C33 C32 120.0(5)
C34 C33 H33 120.0
C32 C33 H33 120.0
C35 C34 C33 120.6(5)
C35 C34 H34 119.7
C33 C34 H34 119.7
C34 C35 C36 119.7(5)
C34 C35 H35 120.1
C36 C35 H35 120.1
C31 C36 C35 120.4(4)
C31 C36 H36 119.8
C35 C36 H36 119.8
C42 C41 C46 118.3(3)
C42 C41 P3 123.1(3)
C46 C41 P3 118.6(3)
C41 C42 C43 121.0(4)
C41 C42 H42 119.5
C43 C42 H42 119.5
C44 C43 C42 119.5(4)
C44 C43 H43 120.2
C42 C43 H43 120.2
C45 C44 C43 120.8(4)
C45 C44 H44 119.6
C43 C44 H44 119.6
C44 C45 C46 119.5(4)
C44 C45 H45 120.3
C46 C45 H45 120.3
C45 C46 C41 120.9(4)
C45 C46 H46 119.6
C41 C46 H46 119.6
C56 C51 C52 114.3(3)
C56 C51 B1 125.6(3)
C52 C51 B1 120.1(3)
C53 C52 C51 123.1(4)
C53 C52 H52 118.5
C51 C52 H52 118.5
C54 C53 C52 120.1(4)
C54 C53 H53 120.0
C52 C53 H53 120.0
C53 C54 C55 118.8(4)
C53 C54 H54 120.6
C55 C54 H54 120.6
C54 C55 C56 120.5(4)
C54 C55 H55 119.7
C56 C55 H55 119.7
C55 C56 C51 123.1(4)
C55 C56 H56 118.4
C51 C56 H56 118.4
C62 C61 C66 114.9(3)
C62 C61 B1 121.0(3)
C66 C61 B1 124.1(4)
C63 C62 C61 124.1(4)
C63 C62 H62 118.0
C61 C62 H62 118.0
C64 C63 C62 119.3(4)
C64 C63 H63 120.3
C62 C63 H63 120.3
C63 C64 C65 119.4(4)
C63 C64 H64 120.3
C65 C64 H64 120.3
C64 C65 C66 120.7(4)
C64 C65 H65 119.7
C66 C65 H65 119.7
C61 C66 C65 121.6(4)
C61 C66 H66 119.2
C65 C66 H66 119.2
C72 C71 C76 114.3(3)
C72 C71 B1 121.2(3)
C76 C71 B1 124.4(3)
C73 C72 C71 123.5(4)
C73 C72 H72 118.2
C71 C72 H72 118.2
C74 C73 C72 119.8(5)
C74 C73 H73 120.1
C72 C73 H73 120.1
C75 C74 C73 119.4(5)
C75 C74 H74 120.3
C73 C74 H74 120.3
C74 C75 C76 120.3(5)
C74 C75 H75 119.9
C76 C75 H75 119.9
C71 C76 C75 122.6(4)
C71 C76 H76 118.7
C75 C76 H76 118.7
C82 C81 C86 113.3(4)
C82 C81 B1 126.9(4)
C86 C81 B1 119.8(4)
C81 C82 C83 123.6(4)
C81 C82 H82 118.2
C83 C82 H82 118.2
C84 C83 C82 120.8(5)
C84 C83 H83 119.6
C82 C83 H83 119.6
C83 C84 C85 118.1(5)
C83 C84 H84 120.9
C85 C84 H84 120.9
C86 C85 C84 119.9(5)
C86 C85 H85 120.0
C84 C85 H85 120.0
C85 C86 C81 124.3(4)
C85 C86 H86 117.8
C81 C86 H86 117.8
C81 B1 C51 107.9(3)
C81 B1 C61 111.0(3)
C51 B1 C61 110.0(3)
C81 B1 C71 109.3(3)
C51 B1 C71 111.8(3)
C61 B1 C71 107.0(3)

loop_
_geom_bond_atom_site_label_1
_geom_bond_atom_site_label_2
_geom_bond_distance
P1 C11 1.793(4)
P1 C21 1.797(4)
P1 C6 1.807(3)
P1 P2 2.1224(13)
P2 P3 2.1326(14)
P3 C41 1.796(3)
P3 C31 1.797(4)
P3 C4 1.804(3)
C4 C5 1.523(4)
C4 H4A 0.9900
C4 H4B 0.9900
C5 C6 1.523(4)
C5 H5A 0.9900
C5 H5B 0.9900
C6 H6A 0.9900
C6 H6B 0.9900
C11 C16 1.370(5)
C11 C12 1.384(5)
C12 C13 1.386(5)
C12 H12 0.9500
C13 C14 1.372(6)
C13 H13 0.9500
C14 C15 1.358(6)
C14 H14 0.9500
C15 C16 1.371(6)
C15 H15 0.9500
C16 H16 0.9500
C21 C26 1.358(5)
C21 C22 1.386(5)
C22 C23 1.365(5)
C22 H22 0.9500
C23 C24 1.343(6)
C23 H23 0.9500
C24 C25 1.367(6)
C24 H24 0.9500
C25 C26 1.377(6)
C25 H25 0.9500
C26 H26 0.9500
C31 C32 1.373(5)
C31 C36 1.385(5)
C32 C33 1.376(6)
C32 H32 0.9500
C33 C34 1.362(7)
C33 H33 0.9500
C34 C35 1.357(6)
C34 H34 0.9500
C35 C36 1.386(5)
C35 H35 0.9500
C36 H36 0.9500
C41 C42 1.367(4)
C41 C46 1.381(4)
C42 C43 1.379(5)
C42 H42 0.9500
C43 C44 1.363(5)
C43 H43 0.9500
C44 C45 1.355(5)
C44 H44 0.9500
C45 C46 1.379(5)
C45 H45 0.9500
C46 H46 0.9500
C51 C56 1.391(5)
C51 C52 1.399(5)
C51 B1 1.639(5)
C52 C53 1.391(5)
C52 H52 0.9500
C53 C54 1.364(6)
C53 H53 0.9500
C54 C55 1.373(5)
C54 H54 0.9500
C55 C56 1.381(5)
C55 H55 0.9500
C56 H56 0.9500
C61 C62 1.392(5)
C61 C66 1.397(4)
C61 B1 1.647(5)
C62 C63 1.382(5)
C62 H62 0.9500
C63 C64 1.364(5)
C63 H63 0.9500
C64 C65 1.373(5)
C64 H64 0.9500
C65 C66 1.398(5)
C65 H65 0.9500
C66 H66 0.9500
C71 C72 1.387(4)
C71 C76 1.392(4)
C71 B1 1.647(5)
C72 C73 1.382(5)
C72 H72 0.9500
C73 C74 1.369(6)
C73 H73 0.9500
C74 C75 1.350(6)
C74 H74 0.9500
C75 C76 1.396(5)
C75 H75 0.9500
C76 H76 0.9500
C81 C82 1.383(5)
C81 C86 1.392(5)
C81 B1 1.633(5)
C82 C83 1.386(5)
C82 H82 0.9500
C83 C84 1.360(5)
C83 H83 0.9500
C84 C85 1.377(6)
C84 H84 0.9500
C85 C86 1.375(5)
C85 H85 0.9500
C86 H86 0.9500
